data_1506644
loop_
_publ_author_name
'Baudoux, J\'er\^ome'
'Blake, Alexander J.'
'Simpkins, Nigel S.'

_publ_section_title
;
 Rapid access to the Welwitindolinone alkaloid skeleton by cyclization of
 indolecarboxaldehyde substituted cyclohexanones.
;
_journal_issue 19
_journal_name_full 'Organic letters'
_journal_page_first 4087
_journal_page_last 4089
_journal_paper_doi 10.1021/ol051239t
_journal_volume 7
_journal_year 2005
_chemical_formula_moiety 'C16 H17 N O'
_chemical_formula_sum 'C16 H17 N O'
_chemical_formula_weight 239.31
_chemical_name_systematic
; 
 ? 
;
_space_group_IT_number 14
_symmetry_cell_setting monoclinic
_symmetry_space_group_name_Hall '-P 2ybc'
_symmetry_space_group_name_H-M 'P 1 21/c 1'
_atom_sites_solution_hydrogens 'methyl H atoms from delta-F; others placed geometrically'
_atom_sites_solution_primary direct
_audit_creation_method SHELXL-97
_cell_angle_alpha 90.00
_cell_angle_beta 91.837(2)
_cell_angle_gamma 90.00
_cell_formula_units_Z 4
_cell_length_a 9.6372(12)
_cell_length_b 12.270(2)
_cell_length_c 10.3017(13)
_cell_measurement_reflns_used 5612
_cell_measurement_temperature 150(2)
_cell_measurement_theta_max 27.5
_cell_measurement_theta_min 2.6
_cell_volume 1217.5(3)
_computing_cell_refinement 'Bruker SAINT version 6.36a (Bruker, 2002)'
_computing_data_collection 'Bruker SMART version 5.624 (Bruker, 2001)'
_computing_data_reduction 'Bruker SAINT; Bruker SHELXTL (Bruker, 2001)'
_computing_molecular_graphics 'PLATON (Spek, 2003)'
_computing_publication_material 'enCIFer (Allen et al., 2004); PLATON'
_computing_structure_refinement 'SHELXL-97 (Sheldrick, 1997)'
_computing_structure_solution 'SHELXS-97 (Sheldrick, 1990)'
_diffrn_ambient_temperature 150(2)
_diffrn_measured_fraction_theta_full 0.986
_diffrn_measured_fraction_theta_max 0.984
_diffrn_measurement_device_type 'Bruker SMART1000 CCD area detector'
_diffrn_measurement_method omega
_diffrn_radiation_monochromator graphite
_diffrn_radiation_source 'normal-focus sealed tube'
_diffrn_radiation_type MoK\a
_diffrn_radiation_wavelength 0.71073
_diffrn_reflns_av_R_equivalents 0.115
_diffrn_reflns_av_sigmaI/netI 0.063
_diffrn_reflns_limit_h_max 12
_diffrn_reflns_limit_h_min -12
_diffrn_reflns_limit_k_max 15
_diffrn_reflns_limit_k_min -15
_diffrn_reflns_limit_l_max 13
_diffrn_reflns_limit_l_min -13
_diffrn_reflns_number 11073
_diffrn_reflns_theta_full 27.50
_diffrn_reflns_theta_max 27.56
_diffrn_reflns_theta_min 2.11
_diffrn_standards_decay_% 0
_diffrn_standards_number 0
_exptl_absorpt_coefficient_mu 0.081
_exptl_absorpt_correction_type none
_exptl_crystal_colour colourless
_exptl_crystal_density_diffrn 1.306
_exptl_crystal_density_method 'not measured'
_exptl_crystal_description tablet
_exptl_crystal_F_000 512
_exptl_crystal_size_max 1.25
_exptl_crystal_size_mid 0.44
_exptl_crystal_size_min 0.16
_refine_diff_density_max 0.34
_refine_diff_density_min -0.21
_refine_diff_density_rms 0.05
_refine_ls_extinction_method none
_refine_ls_goodness_of_fit_ref 1.06
_refine_ls_hydrogen_treatment 'rigid rotating group; riding model'
_refine_ls_matrix_type full
_refine_ls_number_parameters 164
_refine_ls_number_reflns 2773
_refine_ls_number_restraints 0
_refine_ls_restrained_S_all 1.06
_refine_ls_R_factor_all 0.0483
_refine_ls_R_factor_gt 0.0428
_refine_ls_shift/su_max 0.001
_refine_ls_shift/su_mean 0.000
_refine_ls_structure_factor_coef Fsqd
_refine_ls_weighting_details 'calc w=1/[\s^2^(Fo^2^)+(0.059P)^2^+0.208P] where P=(Fo^2^+2Fc^2^)/3'
_refine_ls_weighting_scheme calc
_refine_ls_wR_factor_gt 0.120
_refine_ls_wR_factor_ref 0.125
_reflns_number_gt 2407
_reflns_number_total 2773
_reflns_threshold_expression >2sigma(I)
_cod_data_source_file ol051239tsi20050531_031703.cif
_cod_data_source_block 9
_cod_depositor_comments
;
The following automatic conversions were performed:

'_symmetry_cell_setting' value 'Monoclinic' changed to 'monoclinic'
according to /home/saulius/struct/CIF-dictionaries/cif_core.dic
dictionary named 'cif_core.dic' version 2.4.1 from
2010-06-29.

'_exptl_absorpt_correction_type' value 'None' changed to
'none' according to
/home/saulius/struct/CIF-dictionaries/cif_core.dic dictionary named
'cif_core.dic' version 2.4.1 from 2010-06-29.

Automatic conversion script
Id: cif_fix_values 1715 2011-07-08 13:25:40Z adriana 
;
_cod_original_cell_volume 1217.5(5)
_cod_original_sg_symbol_H-M 'P 21/c'
_cod_database_code 1506644

loop_
_symmetry_equiv_pos_as_xyz
'x, y, z'
'-x, y+1/2, -z+1/2'
'-x, -y, -z'
'x, -y-1/2, z-1/2'

loop_
_atom_site_label
_atom_site_type_symbol
_atom_site_fract_x
_atom_site_fract_y
_atom_site_fract_z
_atom_site_U_iso_or_equiv
_atom_site_adp_type
_atom_site_occupancy
_atom_site_symmetry_multiplicity
_atom_site_calc_flag
_atom_site_refinement_flags
N1 N 0.56118(10) 0.67243(8) 0.46666(10) 0.0258(2) Uani 1 1 d .
C2 C 0.70194(12) 0.68957(10) 0.46199(12) 0.0284(3) Uani 1 1 d .
H2 H 0.7538 0.7340 0.5214 0.034 Uiso 1 1 calc R
C3 C 0.75744(12) 0.63439(9) 0.36087(11) 0.0251(3) Uani 1 1 d .
C4 C 0.64350(11) 0.57692(9) 0.29767(10) 0.0211(2) Uani 1 1 d .
C5 C 0.63132(11) 0.50404(9) 0.19234(11) 0.0220(2) Uani 1 1 d .
C6 C 0.49987(12) 0.46460(10) 0.15847(11) 0.0259(3) Uani 1 1 d .
H6 H 0.4895 0.4168 0.0862 0.031 Uiso 1 1 calc R
C7 C 0.38186(12) 0.49293(10) 0.22744(12) 0.0278(3) Uani 1 1 d .
H7 H 0.2939 0.4646 0.2004 0.033 Uiso 1 1 calc R
C8 C 0.39139(12) 0.56108(10) 0.33369(11) 0.0260(3) Uani 1 1 d .
H8 H 0.3122 0.5787 0.3821 0.031 Uiso 1 1 calc R
C9 C 0.52267(11) 0.60315(9) 0.36718(11) 0.0222(2) Uani 1 1 d .
C10 C 0.90428(12) 0.64852(10) 0.31779(13) 0.0307(3) Uani 1 1 d .
H10A H 0.9648 0.6572 0.3966 0.037 Uiso 1 1 calc R
H10B H 0.9086 0.7176 0.2685 0.037 Uiso 1 1 calc R
C11 C 0.96736(12) 0.55794(10) 0.23375(12) 0.0283(3) Uani 1 1 d .
H11 H 1.0571 0.5870 0.2021 0.034 Uiso 1 1 calc R
C12 C 1.00196(12) 0.45115(11) 0.30621(13) 0.0299(3) Uani 1 1 d .
H12A H 1.0736 0.4114 0.2583 0.036 Uiso 1 1 calc R
H12B H 1.0421 0.4692 0.3932 0.036 Uiso 1 1 calc R
C13 C 0.87724(12) 0.37617(10) 0.32243(12) 0.0270(3) Uani 1 1 d .
H13A H 0.8097 0.4113 0.3795 0.032 Uiso 1 1 calc R
H13B H 0.9080 0.3070 0.3635 0.032 Uiso 1 1 calc R
C14 C 0.80836(12) 0.35293(10) 0.18952(12) 0.0271(3) Uani 1 1 d .
H14A H 0.7292 0.3026 0.2002 0.032 Uiso 1 1 calc R
H14B H 0.8760 0.3166 0.1336 0.032 Uiso 1 1 calc R
C15 C 0.75574(11) 0.45879(10) 0.12235(11) 0.0248(3) Uani 1 1 d .
H15 H 0.7243 0.4399 0.0317 0.030 Uiso 1 1 calc R
C16 C 0.87294(12) 0.54143(10) 0.11443(12) 0.0264(3) Uani 1 1 d .
O16 O 0.88829(9) 0.59462(8) 0.01612(9) 0.0352(2) Uani 1 1 d .
C17 C 0.47047(14) 0.71230(10) 0.56584(12) 0.0309(3) Uani 1 1 d .
H17A H 0.4420 0.6514 0.6204 0.046 Uiso 1 1 calc R
H17B H 0.3881 0.7460 0.5244 0.046 Uiso 1 1 calc R
H17C H 0.5200 0.7665 0.6197 0.046 Uiso 1 1 calc R

loop_
_atom_site_aniso_label
_atom_site_aniso_U_11
_atom_site_aniso_U_22
_atom_site_aniso_U_33
_atom_site_aniso_U_23
_atom_site_aniso_U_13
_atom_site_aniso_U_12
N1 0.0281(5) 0.0213(5) 0.0280(5) -0.0024(4) 0.0038(4) -0.0012(4)
C2 0.0297(6) 0.0217(5) 0.0336(6) -0.0017(5) -0.0014(5) -0.0053(4)
C3 0.0233(5) 0.0205(5) 0.0313(6) 0.0012(4) -0.0011(4) -0.0032(4)
C4 0.0197(5) 0.0189(5) 0.0247(5) 0.0034(4) -0.0006(4) 0.0003(4)
C5 0.0198(5) 0.0219(5) 0.0243(5) 0.0028(4) 0.0003(4) 0.0018(4)
C6 0.0247(6) 0.0276(6) 0.0252(6) -0.0014(4) -0.0043(4) -0.0006(4)
C7 0.0191(5) 0.0326(6) 0.0315(6) 0.0023(5) -0.0035(4) -0.0018(4)
C8 0.0209(5) 0.0275(6) 0.0297(6) 0.0033(5) 0.0017(4) 0.0025(4)
C9 0.0235(5) 0.0184(5) 0.0247(5) 0.0031(4) 0.0008(4) 0.0012(4)
C10 0.0235(6) 0.0262(6) 0.0423(7) -0.0005(5) 0.0007(5) -0.0064(4)
C11 0.0191(5) 0.0283(6) 0.0378(7) 0.0047(5) 0.0032(4) -0.0022(4)
C12 0.0206(5) 0.0321(6) 0.0368(7) 0.0055(5) -0.0014(4) 0.0016(4)
C13 0.0226(5) 0.0254(6) 0.0329(6) 0.0047(5) 0.0014(4) 0.0033(4)
C14 0.0249(5) 0.0228(6) 0.0335(6) -0.0005(5) 0.0012(4) 0.0032(4)
C15 0.0227(5) 0.0261(6) 0.0254(6) -0.0004(4) 0.0006(4) 0.0035(4)
C16 0.0226(5) 0.0246(6) 0.0325(6) 0.0042(5) 0.0067(4) 0.0069(4)
O16 0.0348(5) 0.0338(5) 0.0376(5) 0.0116(4) 0.0090(4) 0.0085(4)
C17 0.0380(7) 0.0256(6) 0.0296(6) -0.0021(5) 0.0076(5) 0.0030(5)

loop_
_atom_type_symbol
_atom_type_description
_atom_type_scat_dispersion_real
_atom_type_scat_dispersion_imag
_atom_type_scat_source
C C 0.0033 0.0016 'International Tables Vol C Tables 4.2.6.8 and 6.1.1.4'
H H 0.0000 0.0000 'International Tables Vol C Tables 4.2.6.8 and 6.1.1.4'
N N 0.0061 0.0033 'International Tables Vol C Tables 4.2.6.8 and 6.1.1.4'
O O 0.0106 0.0060 'International Tables Vol C Tables 4.2.6.8 and 6.1.1.4'

loop_
_geom_angle_atom_site_label_1
_geom_angle_atom_site_label_2
_geom_angle_atom_site_label_3
_geom_angle
C9 N1 C2 108.17(10)
C9 N1 C17 125.43(10)
C2 N1 C17 126.18(11)
C3 C2 N1 111.21(10)
C3 C2 H2 124.4
N1 C2 H2 124.4
C2 C3 C4 105.99(10)
C2 C3 C10 124.20(11)
C4 C3 C10 129.19(11)
C5 C4 C9 118.81(10)
C5 C4 C3 134.56(10)
C9 C4 C3 106.60(10)
C6 C5 C4 117.86(10)
C6 C5 C15 118.62(10)
C4 C5 C15 123.27(10)
C5 C6 C7 122.22(11)
C5 C6 H6 118.9
C7 C6 H6 118.9
C8 C7 C6 121.18(10)
C8 C7 H7 119.4
C6 C7 H7 119.4
C7 C8 C9 117.15(10)
C7 C8 H8 121.4
C9 C8 H8 121.4
N1 C9 C8 129.26(10)
N1 C9 C4 108.03(10)
C8 C9 C4 122.71(11)
C3 C10 C11 118.19(10)
C3 C10 H10A 107.8
C11 C10 H10A 107.8
C3 C10 H10B 107.8
C11 C10 H10B 107.8
H10A C10 H10B 107.1
C16 C11 C12 113.18(10)
C16 C11 C10 108.24(10)
C12 C11 C10 115.06(11)
C16 C11 H11 106.6
C12 C11 H11 106.6
C10 C11 H11 106.6
C13 C12 C11 114.01(9)
C13 C12 H12A 108.7
C11 C12 H12A 108.7
C13 C12 H12B 108.7
C11 C12 H12B 108.7
H12A C12 H12B 107.6
C12 C13 C14 109.57(10)
C12 C13 H13A 109.8
C14 C13 H13A 109.8
C12 C13 H13B 109.8
C14 C13 H13B 109.8
H13A C13 H13B 108.2
C13 C14 C15 111.71(10)
C13 C14 H14A 109.3
C15 C14 H14A 109.3
C13 C14 H14B 109.3
C15 C14 H14B 109.3
H14A C14 H14B 107.9
C16 C15 C5 112.29(9)
C16 C15 C14 110.47(9)
C5 C15 C14 110.21(9)
C16 C15 H15 107.9
C5 C15 H15 107.9
C14 C15 H15 107.9
O16 C16 C11 121.05(11)
O16 C16 C15 120.78(11)
C11 C16 C15 118.14(10)
N1 C17 H17A 109.5
N1 C17 H17B 109.5
H17A C17 H17B 109.5
N1 C17 H17C 109.5
H17A C17 H17C 109.5
H17B C17 H17C 109.5

loop_
_geom_bond_atom_site_label_1
_geom_bond_atom_site_label_2
_geom_bond_distance
N1 C9 1.3733(15)
N1 C2 1.3752(15)
N1 C17 1.4508(15)
C2 C3 1.3658(17)
C2 H2 0.9500
C3 C4 1.4426(15)
C3 C10 1.5066(16)
C4 C5 1.4081(15)
C4 C9 1.4233(15)
C5 C6 1.3901(15)
C5 C15 1.5236(15)
C6 C7 1.4039(17)
C6 H6 0.9500
C7 C8 1.3782(17)
C7 H7 0.9500
C8 C9 1.3993(16)
C8 H8 0.9500
C10 C11 1.5452(18)
C10 H10A 0.9900
C10 H10B 0.9900
C11 C16 1.5193(18)
C11 C12 1.5392(17)
C11 H11 1.0000
C12 C13 1.5271(16)
C12 H12A 0.9900
C12 H12B 0.9900
C13 C14 1.5292(17)
C13 H13A 0.9900
C13 H13B 0.9900
C14 C15 1.5494(16)
C14 H14A 0.9900
C14 H14B 0.9900
C15 C16 1.5220(16)
C15 H15 1.0000
C16 O16 1.2178(15)
C17 H17A 0.9800
C17 H17B 0.9800
C17 H17C 0.9800

loop_
_geom_torsion_atom_site_label_1
_geom_torsion_atom_site_label_2
_geom_torsion_atom_site_label_3
_geom_torsion_atom_site_label_4
_geom_torsion
C9 N1 C2 C3 0.75(14)
C17 N1 C2 C3 175.68(11)
N1 C2 C3 C4 -0.73(13)
N1 C2 C3 C10 170.99(11)
C2 C3 C4 C5 -177.47(12)
C10 C3 C4 C5 11.4(2)
C2 C3 C4 C9 0.44(12)
C10 C3 C4 C9 -170.72(12)
C9 C4 C5 C6 2.47(15)
C3 C4 C5 C6 -179.81(12)
C9 C4 C5 C15 -171.79(10)
C3 C4 C5 C15 5.92(19)
C4 C5 C6 C7 -1.63(17)
C15 C5 C6 C7 172.91(11)
C5 C6 C7 C8 -0.61(19)
C6 C7 C8 C9 1.87(17)
C2 N1 C9 C8 179.07(11)
C17 N1 C9 C8 4.09(19)
C2 N1 C9 C4 -0.43(13)
C17 N1 C9 C4 -175.41(10)
C7 C8 C9 N1 179.62(11)
C7 C8 C9 C4 -0.95(17)
C5 C4 C9 N1 178.30(9)
C3 C4 C9 N1 -0.01(12)
C5 C4 C9 C8 -1.25(16)
C3 C4 C9 C8 -179.55(10)
C2 C3 C10 C11 160.94(12)
C4 C3 C10 C11 -29.35(18)
C3 C10 C11 C16 55.95(14)
C3 C10 C11 C12 -71.76(14)
C16 C11 C12 C13 -43.90(14)
C10 C11 C12 C13 81.27(13)
C11 C12 C13 C14 55.07(14)
C12 C13 C14 C15 -60.55(12)
C6 C5 C15 C16 150.76(10)
C4 C5 C15 C16 -35.02(15)
C6 C5 C15 C14 -85.63(13)
C4 C5 C15 C14 88.59(13)
C13 C14 C15 C16 54.36(12)
C13 C14 C15 C5 -70.30(12)
C12 C11 C16 O16 -142.67(11)
C10 C11 C16 O16 88.55(13)
C12 C11 C16 C15 39.08(14)
C10 C11 C16 C15 -89.69(12)
C5 C15 C16 O16 -98.87(13)
C14 C15 C16 O16 137.66(11)
C5 C15 C16 C11 79.38(12)
C14 C15 C16 C11 -44.09(13)
